data_4000120
_journal_name_full 'Chemistry of Materials'
_journal_paper_doi 10.1021/cm010681c
_journal_year 2002
_chemical_formula_moiety '[Ni(4-PhPy)2(DBM)2]*(fluorobenzene)'
_chemical_formula_sum 'C58 H45 F N2 Ni O4'
_chemical_formula_weight 911.67
_chemical_name_common
;
             Bis(dibenzoylmethanato)bis-
(4-phenylpyridine)nickel(II), clathrate with fluorobenzene 1:1
;
_chemical_name_systematic
;
 Bis(1,3-diphenyl-1,3-propanediono)bis(4-phenylpyridine)nickel(II),
clathrate with fluorobenzene 1:1
;
_space_group_IT_number 2
_symmetry_cell_setting triclinic
_symmetry_space_group_name_Hall '-P 1'
_symmetry_space_group_name_H-M 'P -1'
_atom_sites_solution_hydrogens geom
_atom_sites_solution_primary direct
_atom_sites_solution_secondary difmap
_cell_angle_alpha 80.87(1)
_cell_angle_beta 70.76(1)
_cell_angle_gamma 74.65(1)
_cell_formula_units_Z 2
_cell_length_a 11.278(2)
_cell_length_b 13.634(2)
_cell_length_c 16.407(3)
_cell_measurement_reflns_used 'all data'
_cell_measurement_temperature 173(2)
_cell_measurement_theta_max 28.8
_cell_measurement_theta_min 1.6
_cell_volume 2289.9(7)
_diffrn_ambient_temperature 173(2)
_diffrn_detector_area_resol_mean ?
_diffrn_measurement_device_type 'Smart CCD'
_diffrn_measurement_method ?
_diffrn_radiation_monochromator graphite
_diffrn_radiation_source 'fine-focus sealed tube'
_diffrn_radiation_type MoK\a
_diffrn_radiation_wavelength 0.71070
_diffrn_reflns_av_R_equivalents 0.0502
_diffrn_reflns_av_sigmaI/netI 0.1019
_diffrn_reflns_limit_h_max 15
_diffrn_reflns_limit_h_min -15
_diffrn_reflns_limit_k_max 18
_diffrn_reflns_limit_k_min -18
_diffrn_reflns_limit_l_max 22
_diffrn_reflns_limit_l_min -22
_diffrn_reflns_number 27398
_diffrn_reflns_theta_max 28.76
_diffrn_reflns_theta_min 1.55
_diffrn_standards_decay_% ?
_diffrn_standards_interval_count ?
_diffrn_standards_interval_time ?
_diffrn_standards_number ?
_exptl_absorpt_coefficient_mu 0.479
_exptl_absorpt_correction_T_max 0.9281
_exptl_absorpt_correction_T_min 0.5781
_exptl_absorpt_correction_type SADABS
_exptl_crystal_colour green
_exptl_crystal_density_diffrn 1.322
_exptl_crystal_density_meas ?
_exptl_crystal_density_method 'not measured'
_exptl_crystal_description 'oblique plate'
_exptl_crystal_F_000 952
_exptl_crystal_size_max 0.2
_exptl_crystal_size_mid 0.2
_exptl_crystal_size_min 0.05
_refine_ls_extinction_coef ?
_refine_ls_extinction_method none
_refine_ls_goodness_of_fit_ref 0.873
_refine_ls_hydrogen_treatment mixed
_refine_ls_matrix_type full
_refine_ls_number_parameters 597
_refine_ls_number_reflns 11782
_refine_ls_number_restraints 74
_refine_ls_restrained_S_all 0.880
_refine_ls_R_factor_all 0.1193
_refine_ls_R_factor_gt 0.0516
_refine_ls_shift/su_max 0.002
_refine_ls_shift/su_mean 0.000
_refine_ls_structure_factor_coef Fsqd
_refine_ls_weighting_details 'w=1/[\s^2^(Fo^2^)+(0.0543P)^2^+0.0000P] where P=(Fo^2^+2Fc^2^)/3'
_refine_ls_weighting_scheme calc
_refine_ls_wR_factor_gt 0.1024
_refine_ls_wR_factor_ref 0.1158
_reflns_number_gt 6491
_reflns_number_total 11782
_reflns_threshold_expression >2sigma(I)
_cod_depositor_comments
;
The following automatic conversions were performed:

'_refine_ls_weighting_scheme' value 'calc
w=1/[\s^2^(Fo^2^)+(0.0543P)^2^+0.0000P] where P=(Fo^2^+2Fc^2^)/3' was
changed to 'calc'. New tag '_refine_ls_weighting_details' was
created. The value of the new tag was set to
'w=1/[\s^2^(Fo^2^)+(0.0543P)^2^+0.0000P] where P=(Fo^2^+2Fc^2^)/3'.

Automatic conversion script
Id: cif_fix_values 3143 2015-03-26 13:38:13Z robertas 
;
_cod_database_code 4000120

loop_
_symmetry_equiv_pos_as_xyz
'x, y, z'
'-x, -y, -z'

loop_
_atom_site_label
_atom_site_type_symbol
_atom_site_fract_x
_atom_site_fract_y
_atom_site_fract_z
_atom_site_U_iso_or_equiv
_atom_site_adp_type
_atom_site_occupancy
_atom_site_calc_flag
_atom_site_refinement_flags
_atom_site_disorder_assembly
_atom_site_disorder_group
Ni Ni 0.46185(3) 0.17800(2) 0.28547(2) 0.02306(9) Uani 1 d . . .
O1 O 0.62891(14) 0.13022(12) 0.31684(10) 0.0271(4) Uani 1 d . . .
C1 C 0.7287(2) 0.07063(17) 0.27433(15) 0.0259(5) Uani 1 d . . .
C11 C 0.8389(2) 0.03794(19) 0.31280(15) 0.0289(6) Uani 1 d . . .
C12 C 0.8687(2) 0.1082(2) 0.35008(17) 0.0392(7) Uani 1 d . . .
H12 H 0.8209 0.1771 0.3505 0.047 Uiso 1 calc R . .
C13 C 0.9687(3) 0.0784(3) 0.38710(18) 0.0494(8) Uani 1 d . . .
H13 H 0.9901 0.1273 0.4119 0.059 Uiso 1 calc R . .
C14 C 1.0362(3) -0.0207(3) 0.38803(19) 0.0599(10) Uani 1 d . . .
H14 H 1.1038 -0.0408 0.4139 0.072 Uiso 1 calc R . .
C15 C 1.0062(3) -0.0916(3) 0.3514(2) 0.0569(9) Uani 1 d . . .
H15 H 1.0525 -0.1608 0.3529 0.068 Uiso 1 calc R . .
C16 C 0.9091(2) -0.0627(2) 0.31242(18) 0.0410(7) Uani 1 d . . .
H16 H 0.8906 -0.1112 0.2856 0.049 Uiso 1 calc R . .
C2 C 0.7485(2) 0.03612(19) 0.19352(15) 0.0297(6) Uani 1 d . . .
H2 H 0.8262 -0.0127 0.1710 0.036 Uiso 1 calc R . .
O3 O 0.54921(13) 0.11973(11) 0.16966(9) 0.0248(4) Uani 1 d . . .
C3 C 0.6648(2) 0.06708(17) 0.14364(14) 0.0224(5) Uani 1 d . . .
C31 C 0.7082(2) 0.04321(17) 0.05043(15) 0.0247(5) Uani 1 d . . .
C32 C 0.8357(2) 0.0002(2) 0.00489(16) 0.0336(6) Uani 1 d . . .
H32 H 0.8990 -0.0209 0.0345 0.040 Uiso 1 calc R . .
C33 C 0.8709(2) -0.0120(2) -0.08245(17) 0.0395(7) Uani 1 d . . .
H33 H 0.9582 -0.0409 -0.1124 0.047 Uiso 1 calc R . .
C34 C 0.7805(3) 0.0173(2) -0.12701(17) 0.0394(7) Uani 1 d . . .
H34 H 0.8053 0.0092 -0.1872 0.047 Uiso 1 calc R . .
C35 C 0.6539(3) 0.0586(2) -0.08257(17) 0.0418(7) Uani 1 d . . .
H35 H 0.5906 0.0784 -0.1122 0.050 Uiso 1 calc R . .
C36 C 0.6188(2) 0.07121(19) 0.00506(16) 0.0341(6) Uani 1 d . . .
H36 H 0.5313 0.0997 0.0347 0.041 Uiso 1 calc R . .
O4 O 0.29738(13) 0.22627(12) 0.25165(10) 0.0261(4) Uani 1 d . . .
C4 C 0.1882(2) 0.26642(17) 0.30113(15) 0.0242(5) Uani 1 d . . .
C41 C 0.0795(2) 0.29384(18) 0.26135(15) 0.0272(5) Uani 1 d . . .
C42 C 0.0921(2) 0.24474(19) 0.19093(16) 0.0328(6) Uani 1 d . . .
H42 H 0.1674 0.1932 0.1698 0.039 Uiso 1 calc R . .
C43 C -0.0031(3) 0.2690(2) 0.15027(18) 0.0465(7) Uani 1 d . . .
H43 H 0.0067 0.2338 0.1021 0.056 Uiso 1 calc R . .
C44 C -0.1122(3) 0.3445(2) 0.17995(19) 0.0519(8) Uani 1 d . . .
H44 H -0.1775 0.3620 0.1521 0.062 Uiso 1 calc R . .
C45 C -0.1255(2) 0.3940(2) 0.25015(19) 0.0513(8) Uani 1 d . . .
H45 H -0.2004 0.4461 0.2706 0.062 Uiso 1 calc R . .
C46 C -0.0320(2) 0.3694(2) 0.29155(17) 0.0390(7) Uani 1 d . . .
H46 H -0.0432 0.4038 0.3405 0.047 Uiso 1 calc R . .
C5 C 0.1615(2) 0.28507(19) 0.38732(15) 0.0314(6) Uani 1 d . . .
H5 H 0.0736 0.3104 0.4183 0.038 Uiso 1 calc R . .
O6 O 0.37239(13) 0.23595(12) 0.40135(9) 0.0245(4) Uani 1 d . . .
C6 C 0.2509(2) 0.27030(17) 0.43250(15) 0.0243(5) Uani 1 d . . .
C61 C 0.2064(2) 0.29484(18) 0.52530(15) 0.0271(5) Uani 1 d . . .
C62 C 0.0862(2) 0.3582(2) 0.56291(17) 0.0404(7) Uani 1 d . . .
H62 H 0.0287 0.3868 0.5296 0.048 Uiso 1 calc R . .
C63 C 0.0511(3) 0.3793(2) 0.64873(19) 0.0540(8) Uani 1 d . . .
H63 H -0.0305 0.4223 0.6740 0.065 Uiso 1 calc R . .
C64 C 0.1329(3) 0.3388(3) 0.69717(18) 0.0562(9) Uani 1 d . . .
H64 H 0.1080 0.3537 0.7559 0.067 Uiso 1 calc R . .
C65 C 0.2519(3) 0.2763(2) 0.66103(17) 0.0467(7) Uani 1 d . . .
H65 H 0.3088 0.2482 0.6948 0.056 Uiso 1 calc R . .
C66 C 0.2877(2) 0.25464(19) 0.57534(15) 0.0328(6) Uani 1 d . . .
H66 H 0.3694 0.2115 0.5507 0.039 Uiso 1 calc R . .
N7 N 0.51124(16) 0.31946(14) 0.22876(12) 0.0261(5) Uani 1 d . . .
C71 C 0.4949(2) 0.39545(19) 0.27634(16) 0.0295(6) Uani 1 d . . .
H71 H 0.4611 0.3854 0.3375 0.035 Uiso 1 calc R . .
C72 C 0.5249(2) 0.48804(19) 0.24099(16) 0.0304(6) Uani 1 d . . .
H72 H 0.5102 0.5402 0.2776 0.037 Uiso 1 calc R . .
C73 C 0.5763(2) 0.50496(18) 0.15198(15) 0.0245(5) Uani 1 d . . .
C74 C 0.5929(2) 0.42614(18) 0.10271(15) 0.0282(5) Uani 1 d . . .
H74 H 0.6274 0.4340 0.0415 0.034 Uiso 1 calc R . .
C75 C 0.5593(2) 0.33592(19) 0.14264(15) 0.0293(6) Uani 1 d . . .
H75 H 0.5708 0.2831 0.1074 0.035 Uiso 1 calc R . .
C76 C 0.6119(2) 0.60272(18) 0.11076(16) 0.0282(5) Uani 1 d . . .
C77 C 0.6534(2) 0.6618(2) 0.15340(17) 0.0369(6) Uani 1 d . . .
H77 H 0.6561 0.6409 0.2109 0.044 Uiso 1 calc R . .
C78 C 0.6905(3) 0.7502(2) 0.11266(18) 0.0427(7) Uani 1 d . . .
H78 H 0.7185 0.7898 0.1423 0.051 Uiso 1 calc R . .
C79 C 0.6873(2) 0.7814(2) 0.02919(17) 0.0390(6) Uani 1 d . . .
H79 H 0.7139 0.8419 0.0010 0.047 Uiso 1 calc R . .
C7X C 0.6450(2) 0.72432(19) -0.01334(16) 0.0346(6) Uani 1 d . . .
H7X H 0.6419 0.7458 -0.0707 0.042 Uiso 1 calc R . .
C7Y C 0.6076(2) 0.63673(18) 0.02715(15) 0.0296(5) Uani 1 d . . .
H7Y H 0.5781 0.5984 -0.0026 0.036 Uiso 1 calc R . .
N8 N 0.41525(17) 0.03635(15) 0.33936(13) 0.0283(5) Uani 1 d . . .
C81 C 0.4013(2) 0.00343(19) 0.42340(15) 0.0307(6) Uani 1 d . . .
H81 H 0.4060 0.0482 0.4605 0.037 Uiso 1 calc R . .
C82 C 0.3809(2) -0.09104(19) 0.45788(16) 0.0330(6) Uani 1 d . . .
H82 H 0.3723 -0.1103 0.5174 0.040 Uiso 1 calc R . .
C83 C 0.3725(2) -0.15946(18) 0.40593(16) 0.0291(6) Uani 1 d . . .
C84 C 0.3872(2) -0.12507(19) 0.31954(16) 0.0324(6) Uani 1 d . . .
H84 H 0.3835 -0.1683 0.2808 0.039 Uiso 1 calc R . .
C85 C 0.4071(2) -0.0285(2) 0.28983(16) 0.0329(6) Uani 1 d . . .
H85 H 0.4154 -0.0070 0.2306 0.040 Uiso 1 calc R . .
C86 C 0.3495(2) -0.26265(18) 0.44065(16) 0.0295(6) Uani 1 d . . .
C87 C 0.3863(2) -0.3127(2) 0.51247(17) 0.0378(6) Uani 1 d . . .
H87 H 0.4266 -0.2805 0.5398 0.045 Uiso 1 calc R . .
C88 C 0.3650(3) -0.4080(2) 0.54417(19) 0.0440(7) Uani 1 d . . .
H88 H 0.3909 -0.4411 0.5930 0.053 Uiso 1 calc R . .
C89 C 0.3060(2) -0.4563(2) 0.50561(19) 0.0430(7) Uani 1 d . . .
H89 H 0.2916 -0.5223 0.5279 0.052 Uiso 1 calc R . .
C8X C 0.2685(2) -0.4085(2) 0.43504(19) 0.0421(7) Uani 1 d . . .
H8X H 0.2276 -0.4412 0.4086 0.050 Uiso 1 calc R . .
C8Y C 0.2902(2) -0.3119(2) 0.40208(18) 0.0370(6) Uani 1 d . . .
H8Y H 0.2645 -0.2794 0.3530 0.044 Uiso 1 calc R . .
FA F 0.7127(4) 0.3365(3) -0.1984(3) 0.0882(19) Uani 0.470(5) d PDU A -1
C1A C 0.7698(7) 0.3557(3) -0.1514(5) 0.0496(6) Uiso 0.470(5) d PGD A -1
C2A C 0.8422(6) 0.2765(3) -0.1111(5) 0.0496(6) Uiso 0.470(5) d PGD A -1
H2A H 0.8354 0.2083 -0.1102 0.059 Uiso 0.470(5) calc PR A -1
C3A C 0.9245(5) 0.2971(4) -0.0723(4) 0.0496(6) Uiso 0.470(5) d PG A -1
H3A H 0.9740 0.2430 -0.0448 0.059 Uiso 0.470(5) calc PR A -1
C4A C 0.9344(7) 0.3968(4) -0.0738(5) 0.0496(6) Uiso 0.470(5) d PG A -1
H4A H 0.9907 0.4109 -0.0472 0.059 Uiso 0.470(5) calc PR A -1
C5A C 0.8621(8) 0.4760(3) -0.1140(6) 0.0496(6) Uiso 0.470(5) d PG A -1
H5A H 0.8689 0.5442 -0.1150 0.059 Uiso 0.470(5) calc PR A -1
C6A C 0.7797(8) 0.4555(3) -0.1529(6) 0.0496(6) Uiso 0.470(5) d PGD A -1
H6A H 0.7302 0.5096 -0.1804 0.059 Uiso 0.470(5) calc PR A -1
FB F 0.993(2) 0.3959(19) -0.0502(18) 0.083(6) Uani 0.070(4) d PDU B -2
C1B C 0.911(3) 0.3852(16) -0.082(3) 0.0496(6) Uiso 0.070(4) d PGDU B -2
C2B C 0.883(4) 0.2901(17) -0.073(3) 0.0496(6) Uiso 0.070(4) d PGDU B -2
H2B H 0.9287 0.2333 -0.0456 0.059 Uiso 0.070(4) calc PR B -2
C3B C 0.786(3) 0.278(2) -0.104(3) 0.0496(6) Uiso 0.070(4) d PG B -2
H3B H 0.7668 0.2133 -0.0971 0.059 Uiso 0.070(4) calc PR B -2
C4B C 0.719(3) 0.361(3) -0.144(2) 0.0496(6) Uiso 0.070(4) d PG B -2
H4B H 0.6531 0.3532 -0.1645 0.059 Uiso 0.070(4) calc PR B -2
C5B C 0.748(3) 0.456(2) -0.153(2) 0.0496(6) Uiso 0.070(4) d PG B -2
H5B H 0.7014 0.5132 -0.1804 0.059 Uiso 0.070(4) calc PR B -2
C6B C 0.844(3) 0.4683(17) -0.123(3) 0.0496(6) Uiso 0.070(4) d PGDU B -2
H6B H 0.8633 0.5332 -0.1290 0.059 Uiso 0.070(4) calc PR B -2
FC F 0.9651(5) 0.2128(3) -0.0372(3) 0.0814(19) Uani 0.440(5) d PDU C -3
C1C C 0.8974(6) 0.2940(3) -0.0606(5) 0.0496(6) Uiso 0.440(5) d PGD C -3
C2C C 0.8155(7) 0.2904(3) -0.1069(5) 0.0496(6) Uiso 0.440(5) d PGD C -3
H2C H 0.7945 0.2278 -0.1083 0.059 Uiso 0.440(5) calc PR C -3
C3C C 0.7645(7) 0.3784(4) -0.1512(5) 0.0496(6) Uiso 0.440(5) d PG C -3
H3C H 0.7085 0.3759 -0.1829 0.059 Uiso 0.440(5) calc PR C -3
C4C C 0.7953(8) 0.4700(4) -0.1492(5) 0.0496(6) Uiso 0.440(5) d PG C -3
H4C H 0.7604 0.5301 -0.1794 0.059 Uiso 0.440(5) calc PR C -3
C5C C 0.8772(8) 0.4736(3) -0.1028(6) 0.0496(6) Uiso 0.440(5) d PG C -3
H5C H 0.8982 0.5362 -0.1014 0.059 Uiso 0.440(5) calc PR C -3
C6C C 0.9282(7) 0.3856(3) -0.0585(5) 0.0496(6) Uiso 0.440(5) d PGD C -3
H6C H 0.9842 0.3881 -0.0269 0.059 Uiso 0.440(5) calc PR C -3
FD F 0.765(4) 0.581(2) -0.140(3) 0.074(7) Uani 0.037(3) d PDU D -4
C1D C 0.816(4) 0.488(2) -0.136(2) 0.0496(6) Uiso 0.037(3) d PGDU D -4
C2D C 0.769(5) 0.421(3) -0.166(4) 0.0496(6) Uiso 0.037(3) d PGDU D -4
H2D H 0.7124 0.4465 -0.2006 0.059 Uiso 0.037(3) calc PR D -4
C3D C 0.804(6) 0.316(3) -0.145(4) 0.0496(6) Uiso 0.037(3) d PG D -4
H3D H 0.7712 0.2708 -0.1659 0.059 Uiso 0.037(3) calc PR D -4
C4D C 0.886(6) 0.279(2) -0.095(4) 0.0496(6) Uiso 0.037(3) d PG D -4
H4D H 0.9096 0.2077 -0.0807 0.059 Uiso 0.037(3) calc PR D -4
C5D C 0.933(6) 0.346(3) -0.065(4) 0.0496(6) Uiso 0.037(3) d PG D -4
H5D H 0.9892 0.3203 -0.0302 0.059 Uiso 0.037(3) calc PR D -4
C6D C 0.898(5) 0.450(3) -0.085(4) 0.0496(6) Uiso 0.037(3) d PGDU D -4
H6D H 0.9305 0.4960 -0.0648 0.059 Uiso 0.037(3) calc PR D -4

loop_
_atom_site_aniso_label
_atom_site_aniso_U_11
_atom_site_aniso_U_22
_atom_site_aniso_U_33
_atom_site_aniso_U_23
_atom_site_aniso_U_13
_atom_site_aniso_U_12
Ni 0.01914(15) 0.02636(18) 0.01930(16) -0.00402(12) -0.00407(11) 0.00123(11)
O1 0.0233(8) 0.0313(10) 0.0238(9) -0.0070(7) -0.0077(7) 0.0024(7)
C1 0.0217(11) 0.0258(13) 0.0266(13) -0.0001(10) -0.0062(10) -0.0018(10)
C11 0.0231(12) 0.0359(15) 0.0222(13) 0.0029(11) -0.0048(10) -0.0031(10)
C12 0.0398(15) 0.0479(18) 0.0340(16) 0.0040(13) -0.0159(12) -0.0153(13)
C13 0.0404(16) 0.084(3) 0.0341(17) 0.0027(16) -0.0168(13) -0.0281(17)
C14 0.0249(14) 0.108(3) 0.0381(18) 0.0089(19) -0.0135(13) -0.0047(17)
C15 0.0399(17) 0.067(2) 0.0479(19) 0.0045(17) -0.0169(15) 0.0148(15)
C16 0.0310(14) 0.0445(17) 0.0420(17) -0.0028(13) -0.0122(12) 0.0016(12)
C2 0.0219(12) 0.0353(15) 0.0282(14) -0.0102(11) -0.0079(10) 0.0045(10)
O3 0.0199(8) 0.0284(9) 0.0221(9) -0.0051(7) -0.0034(6) -0.0008(7)
C3 0.0206(11) 0.0231(13) 0.0214(12) -0.0018(10) -0.0038(9) -0.0048(9)
C31 0.0249(12) 0.0220(13) 0.0239(13) -0.0047(10) -0.0010(10) -0.0061(9)
C32 0.0244(13) 0.0452(17) 0.0302(15) -0.0122(12) -0.0025(11) -0.0084(11)
C33 0.0295(14) 0.0479(18) 0.0365(16) -0.0172(13) 0.0061(11) -0.0135(12)
C34 0.0509(17) 0.0453(17) 0.0218(14) -0.0111(12) -0.0019(12) -0.0172(13)
C35 0.0453(16) 0.0492(18) 0.0305(15) -0.0115(13) -0.0155(13) -0.0002(13)
C36 0.0290(13) 0.0400(16) 0.0290(14) -0.0108(12) -0.0067(11) 0.0014(11)
O4 0.0196(8) 0.0318(10) 0.0226(9) -0.0063(7) -0.0040(6) 0.0009(7)
C4 0.0230(12) 0.0232(13) 0.0250(13) -0.0022(10) -0.0063(10) -0.0039(9)
C41 0.0210(11) 0.0308(14) 0.0268(13) -0.0023(11) -0.0079(10) 0.0001(10)
C42 0.0268(13) 0.0360(15) 0.0315(15) -0.0049(12) -0.0097(11) 0.0024(10)
C43 0.0438(16) 0.058(2) 0.0420(17) -0.0152(15) -0.0231(14) 0.0011(14)
C44 0.0319(15) 0.077(2) 0.0481(19) -0.0096(17) -0.0247(14) 0.0044(14)
C45 0.0292(15) 0.066(2) 0.0493(19) -0.0128(16) -0.0142(13) 0.0133(13)
C46 0.0295(14) 0.0447(17) 0.0365(16) -0.0109(13) -0.0102(11) 0.0065(12)
C5 0.0203(12) 0.0403(15) 0.0290(14) -0.0114(12) -0.0010(10) -0.0023(10)
O6 0.0204(8) 0.0290(9) 0.0194(8) -0.0045(7) -0.0024(6) -0.0009(6)
C6 0.0261(12) 0.0205(12) 0.0226(13) -0.0034(10) -0.0022(10) -0.0049(9)
C61 0.0277(12) 0.0309(14) 0.0217(13) -0.0093(11) 0.0003(10) -0.0106(10)
C62 0.0281(14) 0.0534(18) 0.0362(16) -0.0216(14) -0.0004(11) -0.0046(12)
C63 0.0348(16) 0.077(2) 0.0443(19) -0.0370(17) 0.0069(13) -0.0084(15)
C64 0.0559(19) 0.086(3) 0.0243(15) -0.0256(16) 0.0045(14) -0.0216(18)
C65 0.0498(17) 0.065(2) 0.0254(15) -0.0102(14) -0.0085(13) -0.0140(15)
C66 0.0317(13) 0.0403(16) 0.0246(14) -0.0089(12) -0.0040(11) -0.0073(11)
N7 0.0230(10) 0.0306(12) 0.0238(12) -0.0027(9) -0.0077(8) -0.0033(8)
C71 0.0314(13) 0.0341(15) 0.0207(13) -0.0058(11) -0.0055(10) -0.0045(11)
C72 0.0315(13) 0.0310(15) 0.0276(14) -0.0054(11) -0.0079(11) -0.0046(11)
C73 0.0193(11) 0.0296(14) 0.0263(13) 0.0004(11) -0.0113(10) -0.0042(9)
C74 0.0282(12) 0.0345(15) 0.0194(12) -0.0022(11) -0.0043(10) -0.0065(10)
C75 0.0304(13) 0.0314(15) 0.0246(13) -0.0060(11) -0.0069(10) -0.0042(10)
C76 0.0242(12) 0.0257(13) 0.0319(14) -0.0026(11) -0.0085(10) -0.0009(10)
C77 0.0504(16) 0.0382(16) 0.0280(15) 0.0020(12) -0.0188(12) -0.0136(13)
C78 0.0571(18) 0.0358(17) 0.0435(18) -0.0008(14) -0.0210(14) -0.0182(14)
C79 0.0424(15) 0.0327(16) 0.0384(17) -0.0018(13) -0.0082(12) -0.0087(12)
C7X 0.0382(14) 0.0334(15) 0.0275(14) -0.0003(12) -0.0092(11) -0.0027(11)
C7Y 0.0310(13) 0.0270(14) 0.0293(14) -0.0047(11) -0.0098(11) -0.0016(10)
N8 0.0267(11) 0.0305(12) 0.0252(11) -0.0040(9) -0.0067(9) -0.0025(9)
C81 0.0390(14) 0.0316(15) 0.0221(13) -0.0063(11) -0.0081(11) -0.0079(11)
C82 0.0393(14) 0.0341(15) 0.0226(13) -0.0010(11) -0.0078(11) -0.0059(11)
C83 0.0244(12) 0.0285(14) 0.0308(14) -0.0051(11) -0.0068(10) -0.0001(10)
C84 0.0407(15) 0.0336(15) 0.0261(14) -0.0060(12) -0.0103(11) -0.0114(12)
C85 0.0380(14) 0.0420(16) 0.0210(13) -0.0009(12) -0.0111(11) -0.0109(12)
C86 0.0227(12) 0.0285(14) 0.0314(14) -0.0074(11) -0.0026(10) -0.0001(10)
C87 0.0403(15) 0.0343(16) 0.0381(16) -0.0011(13) -0.0119(12) -0.0082(12)
C88 0.0453(16) 0.0361(17) 0.0457(18) 0.0042(14) -0.0116(14) -0.0082(13)
C89 0.0372(15) 0.0299(16) 0.0540(19) 0.0011(14) -0.0056(13) -0.0074(12)
C8X 0.0298(14) 0.0370(17) 0.058(2) -0.0144(14) -0.0074(13) -0.0063(12)
C8Y 0.0299(13) 0.0376(16) 0.0405(16) -0.0056(13) -0.0102(12) -0.0018(11)
FA 0.063(3) 0.129(4) 0.079(3) -0.036(3) -0.037(2) 0.002(3)
FB 0.068(9) 0.071(9) 0.074(9) 0.005(9) 0.006(8) 0.003(8)
FC 0.120(4) 0.039(3) 0.106(4) 0.006(2) -0.082(3) 0.000(2)
FD 0.066(10) 0.068(10) 0.065(10) 0.005(10) -0.004(9) -0.003(9)
